data_1009038
loop_
_publ_author_name
'Bertaut, F'
'Deschamps, A'
'Pauthenet, R'

_publ_section_title
;
Etude de la substitution de Fe par Al, Ga et Cr dans l'hexaferrite de
baryum, Ba O, (Fe2 O3)6
;
_journal_coden_ASTM COREAF
_journal_name_full
;
Comptes Rendus Hebdomadaires des Seances de l'Academie des Sciences
(1884 - 1965)
;
_journal_page_first 2594
_journal_page_last 2597
_journal_volume 246
_journal_year 1958
_chemical_formula_structural 'Ba Fe12 O19'
_chemical_formula_sum 'Ba Fe12 O19'
_chemical_name_systematic 'Barium dodecairon(III) oxide'
_space_group_IT_number 194
_symmetry_cell_setting hexagonal
_symmetry_Int_Tables_number 194
_symmetry_space_group_name_Hall '-P 6c 2c'
_symmetry_space_group_name_H-M 'P 63/m m c'
_cell_angle_alpha 90
_cell_angle_beta 90
_cell_angle_gamma 120
_cell_formula_units_Z 2
_cell_length_a 5.889
_cell_length_b 5.889
_cell_length_c 23.18199
_cell_volume 696.2
_cod_database_code 1009038

loop_
_symmetry_equiv_pos_as_xyz
x,y,z
-y,x-y,z
y-x,-x,z
-y,-x,z
y-x,y,z
x,x-y,z
-x,-y,-z
y,y-x,-z
x-y,x,-z
y,x,-z
x-y,-y,-z
-x,y-x,-z
-x,-y,1/2+z
y,y-x,1/2+z
x-y,x,1/2+z
y,x,1/2+z
x-y,-y,1/2+z
-x,y-x,1/2+z
x,y,1/2-z
-y,x-y,1/2-z
y-x,-x,1/2-z
-y,-x,1/2-z
y-x,y,1/2-z
x,x-y,1/2-z

loop_
_atom_site_label
_atom_site_type_symbol
_atom_site_symmetry_multiplicity
_atom_site_Wyckoff_symbol
_atom_site_fract_x
_atom_site_fract_y
_atom_site_fract_z
_atom_site_occupancy
_atom_site_attached_hydrogens
_atom_site_calc_flag
Ba1 Ba2+ 2 d 0.6667 0.3333 0.25 1. 0 d
Fe1 Fe3+ 2 a 0. 0. 0. 1. 0 d
Fe2 Fe3+ 4 e 0. 0. 0.257 0.5 0 d
Fe3 Fe3+ 4 f 0.3333 0.6667 0.027 1. 0 d
Fe4 Fe3+ 4 f 0.3333 0.6667 0.19 1. 0 d
Fe5 Fe3+ 12 k 0.169 0.338 -0.108 1. 0 d
O1 O2- 12 k -1. -1. -1. 3.17 0 dum

loop_
_atom_type_symbol
_atom_type_oxidation_number
Ba2+ 2.000
Fe3+ 3.000
O2- -2.000
